data_4033573
loop_
_publ_author_name
'Ill\'an-Cabeza, Nuria A'
'Jim\'enez-Pulido, Sonia B'
'Ram\'irez-Exp\'osito, Mar\'ia J'
'Garc\'ia-Garc\'ia, Antonio R'
'Pe\~na-Ruiz, Tom\'as'
'Mart\'inez-Martos, Jos\'e M'
'Moreno-Carretero, Miguel N'

_publ_section_title
;
 Structural and theoretical studies on rhodium and iridium complexes with
 5-nitrosopyrimidines. Effects on the proteolytic regulatory enzymes of
 the renin-angiotensin system in human tumoral brain cells.
;
_journal_name_full 'Journal of inorganic biochemistry'
_journal_page_first 20
_journal_page_last 33
_journal_paper_doi 10.1016/j.jinorgbio.2014.11.004
_journal_volume 143
_journal_year 2015
_chemical_formula_moiety 'C26 H19 Cl N6 O8 P Rh, 2(O)'
_chemical_formula_sum 'C26 H19 Cl N6 O10 P Rh'
_chemical_formula_weight 744.80
_chemical_name_systematic
;
 ?
;
_space_group_IT_number 2
_symmetry_cell_setting triclinic
_symmetry_space_group_name_Hall '-P 1'
_symmetry_space_group_name_H-M 'P -1'
_atom_sites_solution_hydrogens geom
_atom_sites_solution_primary direct
_atom_sites_solution_secondary difmap
_audit_creation_method SHELXL-97
_cell_angle_alpha 92.350(10)
_cell_angle_beta 90.572(9)
_cell_angle_gamma 109.770(7)
_cell_formula_units_Z 4
_cell_length_a 11.2719(10)
_cell_length_b 16.3064(18)
_cell_length_c 17.868(3)
_cell_measurement_reflns_used 9848
_cell_measurement_temperature 120(2)
_cell_measurement_theta_max 27.50
_cell_measurement_theta_min 3.80
_cell_volume 3087.0(7)
_computing_structure_refinement 'SHELXL-97 (Sheldrick, 1997)'
_diffrn_ambient_temperature 120(2)
_diffrn_detector_area_resol_mean 9
_diffrn_measured_fraction_theta_full 0.996
_diffrn_measured_fraction_theta_max 0.996
_diffrn_measurement_device_type KappaCCD
_diffrn_measurement_method 'CCD rotation images, thick slices'
_diffrn_radiation_monochromator graphite
_diffrn_radiation_source 'fine-focus sealed tube'
_diffrn_radiation_type MoK\a
_diffrn_radiation_wavelength 0.71073
_diffrn_reflns_av_R_equivalents 0.0566
_diffrn_reflns_av_sigmaI/netI 0.0519
_diffrn_reflns_limit_h_max 14
_diffrn_reflns_limit_h_min -14
_diffrn_reflns_limit_k_max 21
_diffrn_reflns_limit_k_min -21
_diffrn_reflns_limit_l_max 23
_diffrn_reflns_limit_l_min -23
_diffrn_reflns_number 76941
_diffrn_reflns_theta_full 27.50
_diffrn_reflns_theta_max 27.50
_diffrn_reflns_theta_min 3.80
_exptl_absorpt_coefficient_mu 0.756
_exptl_absorpt_correction_T_max 0.9016
_exptl_absorpt_correction_T_min 0.7225
_exptl_absorpt_correction_type multi-scan
_exptl_absorpt_process_details 'SADABS, 2.10,2003'
_exptl_crystal_colour orange
_exptl_crystal_density_diffrn 1.603
_exptl_crystal_density_method 'not measured'
_exptl_crystal_description block
_exptl_crystal_F_000 1496
_exptl_crystal_size_max 0.46
_exptl_crystal_size_mid 0.38
_exptl_crystal_size_min 0.14
_refine_diff_density_max 1.945
_refine_diff_density_min -1.540
_refine_diff_density_rms 0.150
_refine_ls_extinction_method none
_refine_ls_goodness_of_fit_ref 1.066
_refine_ls_hydrogen_treatment mixed
_refine_ls_matrix_type full
_refine_ls_number_parameters 847
_refine_ls_number_reflns 14141
_refine_ls_number_restraints 1
_refine_ls_restrained_S_all 1.066
_refine_ls_R_factor_all 0.0994
_refine_ls_R_factor_gt 0.0597
_refine_ls_shift/su_max 0.001
_refine_ls_shift/su_mean 0.000
_refine_ls_structure_factor_coef Fsqd
_refine_ls_weighting_details 'calc w=1/[\s^2^(Fo^2^)+(0.0642P)^2^+17.8174P] where P=(Fo^2^+2Fc^2^)/3'
_refine_ls_weighting_scheme calc
_refine_ls_wR_factor_gt 0.1410
_refine_ls_wR_factor_ref 0.1683
_reflns_number_gt 9848
_reflns_number_total 14141
_reflns_threshold_expression >2sigma(I)
_cod_data_source_file RhClVIOH-12PPH3_929237.cif
_cod_data_source_block import
_cod_depositor_comments
;
The following automatic conversions were performed:

'_symmetry_cell_setting' value 'Triclinic' changed to 'triclinic'
according to the built-in table from CIF Core dictionary named
'cif_core.dic' version 2.4.1 from 2010-06-29.

Automatic conversion script
Id: cif_fix_values 5642 2017-10-24 12:04:52Z antanas 
;
_cod_original_cell_volume 3087.0(6)
_cod_database_code 4033573

loop_
_symmetry_equiv_pos_as_xyz
'x, y, z'
'-x, -y, -z'

loop_
_atom_site_label
_atom_site_type_symbol
_atom_site_fract_x
_atom_site_fract_y
_atom_site_fract_z
_atom_site_U_iso_or_equiv
_atom_site_adp_type
_atom_site_occupancy
_atom_site_symmetry_multiplicity
_atom_site_calc_flag
_atom_site_refinement_flags
_atom_site_disorder_assembly
_atom_site_disorder_group
O4D O 0.0901(3) 0.2226(2) 0.26753(19) 0.0228(7) Uani 1 1 d . . .
O4C O 0.2304(3) 0.3623(2) 0.15062(19) 0.0237(8) Uani 1 1 d . . .
N3D N -0.0070(4) 0.1332(3) 0.3582(2) 0.0219(9) Uani 1 1 d . . .
O6D O 0.3090(3) 0.0858(2) 0.4170(2) 0.0289(8) Uani 1 1 d . . .
N1D N 0.1024(4) 0.0638(3) 0.4300(3) 0.0235(9) Uani 1 1 d . . .
O5D O 0.4059(4) 0.1777(3) 0.2919(3) 0.0399(10) Uani 1 1 d . . .
N5D N 0.3050(5) 0.1904(3) 0.2868(3) 0.0281(10) Uani 1 1 d . . .
O5C O 0.5215(4) 0.2913(3) 0.1802(3) 0.0491(13) Uani 1 1 d . . .
C2D C -0.0077(5) 0.0779(3) 0.4144(3) 0.0235(11) Uani 1 1 d . . .
N5C N 0.4338(5) 0.3196(3) 0.1712(3) 0.0311(11) Uani 1 1 d . . .
C4D C 0.0967(5) 0.1728(3) 0.3182(3) 0.0220(10) Uani 1 1 d . . .
C6D C 0.2159(5) 0.1004(3) 0.3948(3) 0.0228(10) Uani 1 1 d . . .
C4C C 0.3350(5) 0.4141(3) 0.1301(3) 0.0229(10) Uani 1 1 d . . .
C25 C 0.0870(6) 0.0598(4) 0.1681(3) 0.0362(14) Uani 1 1 d . . .
C5D C 0.2074(5) 0.1548(3) 0.3342(3) 0.0244(11) Uani 1 1 d . . .
C30 C 0.1503(6) 0.0149(4) 0.2083(4) 0.0388(15) Uani 1 1 d . . .
H30 H 0.2398 0.0335 0.2084 0.047 Uiso 1 1 calc R . .
C5C C 0.4481(5) 0.3943(3) 0.1372(3) 0.0260(11) Uani 1 1 d . . .
C29 C 0.0832(6) -0.0568(4) 0.2481(4) 0.0424(15) Uani 1 1 d . . .
H29 H 0.1270 -0.0868 0.2755 0.051 Uiso 1 1 calc R . .
C26 C -0.0436(7) 0.0310(4) 0.1675(4) 0.0436(16) Uani 1 1 d . . .
H26 H -0.0880 0.0604 0.1397 0.052 Uiso 1 1 calc R . .
C28 C -0.0457(7) -0.0844(4) 0.2481(4) 0.0486(18) Uani 1 1 d . . .
H28 H -0.0912 -0.1332 0.2758 0.058 Uiso 1 1 calc R . .
C19 C 0.0545(9) 0.1871(5) 0.0683(4) 0.066(3) Uani 1 1 d . . .
C24 C -0.0205(8) 0.2287(4) 0.1022(4) 0.059(2) Uani 1 1 d . . .
H24 H -0.0048 0.2487 0.1532 0.071 Uiso 1 1 calc R . .
C20 C 0.0308(11) 0.1568(5) -0.0079(4) 0.086(4) Uani 1 1 d . . .
H20 H 0.0793 0.1271 -0.0332 0.103 Uiso 1 1 calc R . .
C32 C 0.3580(12) 0.1989(5) 0.0159(6) 0.116(5) Uani 1 1 d . . .
H32 H 0.3616 0.2576 0.0248 0.140 Uiso 1 1 calc R . .
C31 C 0.2777(9) 0.1324(5) 0.0571(5) 0.080(3) Uani 1 1 d . . .
C36 C 0.2739(11) 0.0477(5) 0.0436(6) 0.102(5) Uani 1 1 d . . .
H36 H 0.2206 0.0023 0.0720 0.122 Uiso 1 1 calc R . .
C35 C 0.3476(13) 0.0287(6) -0.0114(8) 0.151(8) Uani 1 1 d . . .
H35 H 0.3421 -0.0300 -0.0221 0.182 Uiso 1 1 calc R . .
O2D O -0.1037(3) 0.0416(2) 0.4488(2) 0.0274(8) Uani 1 1 d . . .
N3C N 0.3405(5) 0.4881(3) 0.0982(3) 0.0234(9) Uani 1 1 d . . .
O6C O 0.6726(4) 0.4486(3) 0.1246(3) 0.0436(11) Uani 1 1 d . . .
N1C N 0.5571(5) 0.5285(3) 0.0843(3) 0.0364(12) Uani 1 1 d . . .
C6C C 0.5688(5) 0.4553(4) 0.1161(3) 0.0320(13) Uani 1 1 d . . .
C2C C 0.4512(5) 0.5498(4) 0.0755(3) 0.0287(12) Uani 1 1 d . . .
C21 C -0.0751(9) 0.1751(5) -0.0449(4) 0.060(2) Uani 1 1 d . . .
H21 H -0.0926 0.1582 -0.0965 0.073 Uiso 1 1 calc R . .
C27 C -0.1097(7) -0.0410(5) 0.2077(5) 0.0517(19) Uani 1 1 d . . .
H27 H -0.1993 -0.0605 0.2074 0.062 Uiso 1 1 calc R . .
C22 C -0.1489(10) 0.2146(6) -0.0094(5) 0.077(3) Uani 1 1 d . . .
H22 H -0.2186 0.2226 -0.0345 0.093 Uiso 1 1 calc R . .
C23 C -0.1196(9) 0.2416(5) 0.0620(5) 0.078(3) Uani 1 1 d . . .
H23 H -0.1686 0.2712 0.0869 0.093 Uiso 1 1 calc R . .
O2C O 0.4511(4) 0.6167(3) 0.0481(3) 0.0388(10) Uani 1 1 d . . .
C34 C 0.4282(14) 0.0942(6) -0.0504(8) 0.167(9) Uani 1 1 d . . .
H34 H 0.4816 0.0812 -0.0863 0.200 Uiso 1 1 calc R . .
C33 C 0.4324(15) 0.1786(6) -0.0380(7) 0.163(8) Uani 1 1 d . . .
H33 H 0.4866 0.2235 -0.0665 0.196 Uiso 1 1 calc R . .
O1W O -0.2087(4) 0.1811(3) 0.3455(3) 0.0515(13) Uani 1 1 d . . .
O2W O -0.2740(5) 0.7091(4) 0.2346(5) 0.091(2) Uani 1 1 d . . .
O3W O 0.5079(6) 0.5608(4) 0.2478(4) 0.0418(16) Uani 0.65 1 d PD . .
O4W O -0.3550(5) 0.1742(4) 0.2229(3) 0.0496(14) Uani 0.85 1 d P . .
O3W1 O 0.573(5) 0.580(4) 0.292(3) 0.33(3) Uiso 0.35 1 d PD . .
O4W1 O -0.4099(16) 0.0949(11) 0.1901(10) 0.006(3) Uiso 0.15 1 d P . .
H3B H 0.395(6) 0.999(4) 0.409(3) 0.028(17) Uiso 1 1 d . . .
H1C H 0.621(6) 0.564(4) 0.068(4) 0.032(17) Uiso 1 1 d . . .
H3A H -0.134(6) 0.695(4) 0.170(3) 0.029(17) Uiso 1 1 d . . .
H3D H -0.075(7) 0.145(5) 0.352(4) 0.06(2) Uiso 1 1 d . . .
H1B H 0.724(6) 0.987(4) 0.413(4) 0.035(17) Uiso 1 1 d . . .
H3C H 0.283(6) 0.495(4) 0.098(4) 0.025(18) Uiso 1 1 d . . .
H1D H 0.109(7) 0.029(5) 0.471(4) 0.05(2) Uiso 1 1 d . . .
Rh1 Rh 0.23238(4) 0.74732(2) 0.28334(2) 0.01996(11) Uani 1 1 d . . .
Rh2 Rh 0.26471(4) 0.26909(3) 0.21554(2) 0.02419(11) Uani 1 1 d . . .
P1 P 0.14105(12) 0.65474(8) 0.37730(7) 0.0209(3) Uani 1 1 d . . .
Cl1 Cl 0.32090(12) 0.84608(8) 0.18671(7) 0.0276(3) Uani 1 1 d . . .
Cl2 Cl 0.33361(12) 0.38063(8) 0.31316(7) 0.0260(3) Uani 1 1 d . . .
P2 P 0.17522(19) 0.15969(10) 0.12344(9) 0.0445(5) Uani 1 1 d . . .
O4B O 0.2693(3) 0.8581(2) 0.3547(2) 0.0220(7) Uani 1 1 d . . .
N5A N 0.2045(4) 0.6513(3) 0.2046(2) 0.0223(9) Uani 1 1 d . . .
O4A O 0.0519(3) 0.7364(2) 0.24508(19) 0.0206(7) Uani 1 1 d . . .
O6A O 0.1154(3) 0.5274(2) 0.0738(2) 0.0251(8) Uani 1 1 d . . .
O5A O 0.2815(3) 0.6146(2) 0.1915(2) 0.0292(8) Uani 1 1 d . . .
N1A N -0.0453(4) 0.5796(3) 0.0609(2) 0.0234(9) Uani 1 1 d . . .
H1A H -0.0688 0.5468 0.0193 0.028 Uiso 1 1 calc R . .
O2A O -0.2064(3) 0.6310(2) 0.0431(2) 0.0261(8) Uani 1 1 d . . .
N5B N 0.4091(4) 0.7631(3) 0.3152(3) 0.0258(9) Uani 1 1 d . . .
O5B O 0.4624(4) 0.7105(3) 0.3009(2) 0.0369(10) Uani 1 1 d . . .
O2B O 0.6055(4) 1.0844(2) 0.4431(2) 0.0336(9) Uani 1 1 d . . .
C7 C 0.0411(5) 0.5497(3) 0.3369(3) 0.0239(11) Uani 1 1 d . . .
C13 C 0.0354(5) 0.6914(3) 0.4349(3) 0.0250(11) Uani 1 1 d . . .
N3B N 0.4379(4) 0.9718(3) 0.3963(3) 0.0269(10) Uani 1 1 d . . .
O6B O 0.6804(4) 0.8435(3) 0.3522(3) 0.0472(12) Uani 1 1 d . . .
N3A N -0.0874(4) 0.6737(3) 0.1505(2) 0.0219(9) Uani 1 1 d . . .
N1B N 0.6401(4) 0.9619(3) 0.3996(3) 0.0290(10) Uani 1 1 d . . .
C2A C -0.1182(5) 0.6286(3) 0.0822(3) 0.0237(11) Uani 1 1 d . . .
C4A C 0.0214(5) 0.6843(3) 0.1888(3) 0.0213(10) Uani 1 1 d . . .
C5A C 0.0977(5) 0.6349(3) 0.1636(3) 0.0211(10) Uani 1 1 d . . .
C6A C 0.0614(5) 0.5767(3) 0.0981(3) 0.0220(10) Uani 1 1 d . . .
C8 C 0.0939(5) 0.4939(3) 0.2991(3) 0.0274(11) Uani 1 1 d . . .
H8 H 0.1829 0.5085 0.2986 0.033 Uiso 1 1 calc R . .
C1 C 0.2551(5) 0.6403(3) 0.4429(3) 0.0265(11) Uani 1 1 d . . .
C2B C 0.5644(5) 1.0106(3) 0.4145(3) 0.0253(11) Uani 1 1 d . . .
C4B C 0.3868(5) 0.8901(3) 0.3661(3) 0.0223(10) Uani 1 1 d . . .
C14 C 0.0064(6) 0.6569(4) 0.5057(3) 0.0301(12) Uani 1 1 d . . .
H14 H 0.0539 0.6247 0.5265 0.036 Uiso 1 1 calc R . .
C6B C 0.6034(5) 0.8783(4) 0.3664(3) 0.0299(12) Uani 1 1 d . . .
C6 C 0.3258(5) 0.7140(4) 0.4865(3) 0.0304(12) Uani 1 1 d . . .
H6 H 0.3129 0.7680 0.4805 0.036 Uiso 1 1 calc R . .
C5B C 0.4680(5) 0.8417(3) 0.3501(3) 0.0244(11) Uani 1 1 d . . .
C18 C -0.0300(6) 0.7424(4) 0.4068(3) 0.0322(13) Uani 1 1 d . . .
H18 H -0.0073 0.7692 0.3604 0.039 Uiso 1 1 calc R . .
C16 C -0.1604(6) 0.7160(4) 0.5148(3) 0.0367(14) Uani 1 1 d . . .
H16 H -0.2304 0.7219 0.5408 0.044 Uiso 1 1 calc R . .
C15 C -0.0912(6) 0.6698(4) 0.5453(3) 0.0347(13) Uani 1 1 d . . .
H15 H -0.1105 0.6467 0.5934 0.042 Uiso 1 1 calc R . .
C2 C 0.2754(6) 0.5621(4) 0.4512(4) 0.0409(15) Uani 1 1 d . . .
H2 H 0.2284 0.5119 0.4212 0.049 Uiso 1 1 calc R . .
C5 C 0.4148(6) 0.7088(5) 0.5385(4) 0.0429(15) Uani 1 1 d . . .
H5 H 0.4618 0.7588 0.5688 0.052 Uiso 1 1 calc R . .
C9 C 0.0177(6) 0.4179(4) 0.2627(4) 0.0375(14) Uani 1 1 d . . .
H9 H 0.0543 0.3805 0.2370 0.045 Uiso 1 1 calc R . .
C12 C -0.0893(6) 0.5274(4) 0.3366(4) 0.0399(15) Uani 1 1 d . . .
H12 H -0.1267 0.5648 0.3616 0.048 Uiso 1 1 calc R . .
C17 C -0.1283(6) 0.7540(5) 0.4466(3) 0.0413(15) Uani 1 1 d . . .
H17 H -0.1740 0.7882 0.4271 0.050 Uiso 1 1 calc R . .
C11 C -0.1656(6) 0.4502(5) 0.2996(5) 0.055(2) Uani 1 1 d . . .
H11 H -0.2547 0.4350 0.2995 0.066 Uiso 1 1 calc R . .
C10 C -0.1117(7) 0.3961(4) 0.2635(4) 0.0498(18) Uani 1 1 d . . .
H10 H -0.1639 0.3433 0.2388 0.060 Uiso 1 1 calc R . .
C3 C 0.3645(8) 0.5571(5) 0.5034(5) 0.057(2) Uani 1 1 d . . .
H3 H 0.3774 0.5031 0.5099 0.068 Uiso 1 1 calc R . .
C4 C 0.4344(7) 0.6308(5) 0.5460(4) 0.055(2) Uani 1 1 d . . .
H4 H 0.4967 0.6275 0.5808 0.067 Uiso 1 1 calc R . .

loop_
_atom_site_aniso_label
_atom_site_aniso_U_11
_atom_site_aniso_U_22
_atom_site_aniso_U_33
_atom_site_aniso_U_23
_atom_site_aniso_U_13
_atom_site_aniso_U_12
O4D 0.0299(19) 0.0218(17) 0.0168(17) 0.0041(14) 0.0030(14) 0.0086(15)
O4C 0.0292(19) 0.0164(17) 0.0222(18) 0.0050(14) 0.0021(15) 0.0027(15)
N3D 0.025(2) 0.025(2) 0.018(2) 0.0072(17) 0.0022(17) 0.0105(19)
O6D 0.0245(19) 0.0246(19) 0.041(2) 0.0061(16) 0.0038(16) 0.0120(16)
N1D 0.024(2) 0.021(2) 0.025(2) 0.0063(18) 0.0006(18) 0.0067(18)
O5D 0.037(2) 0.039(2) 0.051(3) 0.014(2) 0.015(2) 0.020(2)
N5D 0.038(3) 0.022(2) 0.030(2) 0.0045(18) 0.009(2) 0.017(2)
O5C 0.048(3) 0.052(3) 0.065(3) 0.032(2) 0.027(2) 0.036(2)
C2D 0.030(3) 0.020(2) 0.019(2) 0.0049(19) 0.000(2) 0.007(2)
N5C 0.043(3) 0.029(2) 0.024(2) 0.0072(19) 0.013(2) 0.014(2)
C4D 0.026(3) 0.017(2) 0.023(3) 0.0006(19) 0.001(2) 0.007(2)
C6D 0.024(3) 0.017(2) 0.026(3) 0.003(2) 0.005(2) 0.006(2)
C4C 0.028(3) 0.020(2) 0.018(2) -0.0017(19) 0.001(2) 0.004(2)
C25 0.055(4) 0.019(3) 0.032(3) 0.001(2) 0.021(3) 0.008(3)
C5D 0.026(3) 0.022(2) 0.024(3) 0.007(2) 0.015(2) 0.005(2)
C30 0.043(3) 0.018(3) 0.048(4) -0.006(2) 0.013(3) 0.001(2)
C5C 0.027(3) 0.024(3) 0.028(3) 0.008(2) 0.005(2) 0.008(2)
C29 0.048(4) 0.020(3) 0.059(4) 0.005(3) 0.005(3) 0.012(3)
C26 0.056(4) 0.031(3) 0.048(4) 0.015(3) 0.016(3) 0.019(3)
C28 0.044(4) 0.032(3) 0.068(5) 0.021(3) 0.016(3) 0.008(3)
C19 0.099(6) 0.037(4) 0.020(3) 0.010(3) -0.014(4) -0.034(4)
C24 0.091(6) 0.027(3) 0.040(4) 0.002(3) -0.025(4) -0.005(4)
C20 0.144(9) 0.041(4) 0.025(4) 0.006(3) 0.000(5) -0.033(5)
C32 0.186(12) 0.030(4) 0.087(7) -0.018(4) 0.101(8) -0.025(5)
C31 0.112(7) 0.033(4) 0.064(5) -0.018(4) 0.065(5) -0.013(4)
C36 0.144(9) 0.023(4) 0.106(8) -0.019(4) 0.093(7) -0.013(5)
C35 0.193(13) 0.042(5) 0.171(12) -0.036(6) 0.156(11) -0.023(6)
O2D 0.0194(18) 0.032(2) 0.0259(19) 0.0095(16) -0.0010(15) 0.0020(15)
N3C 0.020(2) 0.026(2) 0.023(2) 0.0049(18) 0.0001(18) 0.0058(19)
O6C 0.029(2) 0.056(3) 0.051(3) 0.028(2) 0.006(2) 0.018(2)
N1C 0.021(2) 0.036(3) 0.049(3) 0.022(2) 0.004(2) 0.003(2)
C6C 0.030(3) 0.038(3) 0.029(3) 0.014(2) 0.000(2) 0.011(2)
C2C 0.025(3) 0.025(3) 0.032(3) 0.007(2) 0.004(2) 0.003(2)
C21 0.080(6) 0.043(4) 0.025(3) 0.015(3) -0.013(4) -0.023(4)
C27 0.044(4) 0.041(4) 0.074(5) 0.025(4) 0.016(4) 0.016(3)
C22 0.095(7) 0.057(5) 0.047(5) 0.017(4) -0.025(5) -0.019(5)
C23 0.089(6) 0.047(4) 0.066(5) 0.024(4) -0.049(5) -0.019(4)
O2C 0.034(2) 0.030(2) 0.052(3) 0.019(2) 0.008(2) 0.0083(18)
C34 0.222(15) 0.042(5) 0.169(12) -0.044(6) 0.175(12) -0.043(7)
C33 0.239(16) 0.041(5) 0.141(11) -0.033(6) 0.154(12) -0.044(7)
O1W 0.037(2) 0.056(3) 0.067(3) 0.025(3) 0.005(2) 0.020(2)
O2W 0.043(3) 0.064(4) 0.160(7) -0.051(4) 0.002(4) 0.018(3)
O3W 0.037(4) 0.031(3) 0.055(4) -0.005(3) 0.002(3) 0.009(3)
O4W 0.046(3) 0.057(4) 0.057(4) 0.013(3) 0.005(3) 0.032(3)
Rh1 0.0192(2) 0.0198(2) 0.0198(2) -0.00171(15) -0.00251(15) 0.00562(15)
Rh2 0.0317(2) 0.0199(2) 0.0206(2) 0.00398(15) 0.00852(16) 0.00767(17)
P1 0.0230(6) 0.0192(6) 0.0198(6) -0.0012(5) -0.0043(5) 0.0067(5)
Cl1 0.0287(7) 0.0273(6) 0.0245(6) 0.0027(5) 0.0013(5) 0.0063(5)
Cl2 0.0289(6) 0.0258(6) 0.0232(6) 0.0011(5) 0.0000(5) 0.0092(5)
P2 0.0763(13) 0.0176(7) 0.0261(8) -0.0019(6) 0.0228(8) -0.0022(7)
O4B 0.0217(18) 0.0171(16) 0.0256(19) -0.0075(14) -0.0007(14) 0.0053(14)
N5A 0.027(2) 0.020(2) 0.023(2) 0.0023(17) 0.0044(18) 0.0132(18)
O4A 0.0204(17) 0.0196(17) 0.0209(18) -0.0032(14) -0.0039(14) 0.0064(14)
O6A 0.0247(18) 0.0262(19) 0.0248(19) -0.0063(15) -0.0039(15) 0.0102(15)
O5A 0.0264(19) 0.031(2) 0.032(2) -0.0084(16) -0.0048(16) 0.0136(17)
N1A 0.024(2) 0.024(2) 0.021(2) -0.0025(17) -0.0049(17) 0.0069(18)
O2A 0.0218(18) 0.0264(19) 0.028(2) 0.0029(15) -0.0071(15) 0.0060(15)
N5B 0.026(2) 0.027(2) 0.027(2) -0.0048(18) -0.0053(18) 0.0123(19)
O5B 0.034(2) 0.030(2) 0.051(3) -0.0110(19) -0.0131(19) 0.0184(18)
O2B 0.031(2) 0.026(2) 0.039(2) -0.0131(17) -0.0061(17) 0.0060(17)
C7 0.028(3) 0.022(2) 0.019(2) 0.002(2) -0.003(2) 0.006(2)
C13 0.032(3) 0.024(3) 0.018(2) -0.002(2) 0.000(2) 0.009(2)
N3B 0.022(2) 0.024(2) 0.035(3) -0.0069(19) -0.0005(19) 0.0091(19)
O6B 0.031(2) 0.039(2) 0.075(3) -0.019(2) -0.018(2) 0.019(2)
N3A 0.021(2) 0.022(2) 0.024(2) -0.0027(17) -0.0019(18) 0.0093(18)
N1B 0.022(2) 0.028(2) 0.034(3) -0.005(2) -0.008(2) 0.0066(19)
C2A 0.024(3) 0.020(2) 0.024(3) 0.002(2) 0.002(2) 0.002(2)
C4A 0.023(2) 0.017(2) 0.019(2) 0.0031(18) -0.0019(19) -0.0001(19)
C5A 0.020(2) 0.014(2) 0.028(3) -0.0014(19) -0.001(2) 0.0036(19)
C6A 0.026(3) 0.017(2) 0.020(2) 0.0029(19) -0.003(2) 0.004(2)
C8 0.029(3) 0.018(2) 0.034(3) 0.002(2) 0.002(2) 0.007(2)
C1 0.026(3) 0.026(3) 0.027(3) 0.002(2) -0.006(2) 0.009(2)
C2B 0.025(3) 0.025(3) 0.025(3) -0.002(2) -0.001(2) 0.007(2)
C4B 0.023(3) 0.023(2) 0.021(2) -0.0001(19) -0.002(2) 0.008(2)
C14 0.039(3) 0.024(3) 0.028(3) 0.003(2) 0.001(2) 0.012(2)
C6B 0.027(3) 0.027(3) 0.036(3) -0.002(2) -0.008(2) 0.011(2)
C6 0.032(3) 0.028(3) 0.028(3) -0.001(2) -0.007(2) 0.006(2)
C5B 0.026(3) 0.020(2) 0.024(3) 0.000(2) -0.003(2) 0.004(2)
C18 0.043(3) 0.043(3) 0.021(3) 0.001(2) 0.001(2) 0.027(3)
C16 0.041(3) 0.040(3) 0.027(3) -0.009(3) 0.009(3) 0.014(3)
C15 0.048(4) 0.029(3) 0.023(3) 0.001(2) 0.012(3) 0.008(3)
C2 0.046(4) 0.033(3) 0.047(4) 0.000(3) -0.017(3) 0.018(3)
C5 0.039(4) 0.047(4) 0.036(3) -0.002(3) -0.015(3) 0.007(3)
C9 0.045(4) 0.027(3) 0.038(3) -0.004(2) 0.007(3) 0.011(3)
C12 0.033(3) 0.036(3) 0.048(4) -0.016(3) 0.004(3) 0.008(3)
C17 0.052(4) 0.055(4) 0.029(3) -0.003(3) -0.003(3) 0.035(3)
C11 0.028(3) 0.049(4) 0.071(5) -0.028(4) -0.002(3) -0.005(3)
C10 0.049(4) 0.035(3) 0.053(4) -0.014(3) 0.000(3) 0.000(3)
C3 0.064(5) 0.045(4) 0.067(5) 0.003(4) -0.023(4) 0.026(4)
C4 0.051(4) 0.062(5) 0.056(5) 0.011(4) -0.023(4) 0.022(4)

loop_
_atom_type_symbol
_atom_type_description
_atom_type_scat_dispersion_real
_atom_type_scat_dispersion_imag
_atom_type_scat_source
C C 0.0033 0.0016 'International Tables Vol C Tables 4.2.6.8 and 6.1.1.4'
H H 0.0000 0.0000 'International Tables Vol C Tables 4.2.6.8 and 6.1.1.4'
N N 0.0061 0.0033 'International Tables Vol C Tables 4.2.6.8 and 6.1.1.4'
O O 0.0106 0.0060 'International Tables Vol C Tables 4.2.6.8 and 6.1.1.4'
P P 0.1023 0.0942 'International Tables Vol C Tables 4.2.6.8 and 6.1.1.4'
Rh Rh -1.1178 0.9187 'International Tables Vol C Tables 4.2.6.8 and 6.1.1.4'
Cl Cl 0.1484 0.1585 'International Tables Vol C Tables 4.2.6.8 and 6.1.1.4'

loop_
_geom_angle_atom_site_label_1
_geom_angle_atom_site_label_2
_geom_angle_atom_site_label_3
_geom_angle
_geom_angle_site_symmetry_1
_geom_angle_site_symmetry_3
C4D O4D Rh2 109.2(3) . .
C4C O4C Rh2 108.4(3) . .
C4D N3D C2D 123.0(5) . .
C4D N3D H3D 121(5) . .
C2D N3D H3D 116(5) . .
C2D N1D C6D 126.2(4) . .
C2D N1D H1D 121(4) . .
C6D N1D H1D 112(4) . .
O5D N5D C5D 122.5(5) . .
O5D N5D Rh2 125.6(4) . .
C5D N5D Rh2 111.8(4) . .
O2D C2D N1D 121.0(5) . .
O2D C2D N3D 121.6(5) . .
N1D C2D N3D 117.4(5) . .
O5C N5C C5C 122.6(5) . .
O5C N5C Rh2 124.2(4) . .
C5C N5C Rh2 112.7(4) . .
O4D C4D N3D 119.4(5) . .
O4D C4D C5D 122.4(5) . .
N3D C4D C5D 118.2(4) . .
O6D C6D N1D 119.4(5) . .
O6D C6D C5D 127.6(5) . .
N1D C6D C5D 113.0(4) . .
O4C C4C N3C 120.1(5) . .
O4C C4C C5C 121.6(5) . .
N3C C4C C5C 118.3(5) . .
C26 C25 C30 119.1(5) . .
C26 C25 P2 120.5(5) . .
C30 C25 P2 120.2(5) . .
N5D C5D C4D 115.0(5) . .
N5D C5D C6D 122.9(5) . .
C4D C5D C6D 122.1(4) . .
C29 C30 C25 120.3(6) . .
C29 C30 H30 119.8 . .
C25 C30 H30 119.8 . .
N5C C5C C4C 114.0(5) . .
N5C C5C C6C 124.2(5) . .
C4C C5C C6C 121.5(5) . .
C28 C29 C30 120.4(6) . .
C28 C29 H29 119.8 . .
C30 C29 H29 119.8 . .
C25 C26 C27 119.9(6) . .
C25 C26 H26 120.0 . .
C27 C26 H26 120.0 . .
C29 C28 C27 119.9(6) . .
C29 C28 H28 120.1 . .
C27 C28 H28 120.1 . .
C24 C19 C20 119.8(9) . .
C24 C19 P2 120.8(5) . .
C20 C19 P2 119.1(9) . .
C19 C24 C23 120.6(8) . .
C19 C24 H24 119.7 . .
C23 C24 H24 119.7 . .
C19 C20 C21 114.8(10) . .
C19 C20 H20 122.6 . .
C21 C20 H20 122.6 . .
C33 C32 C31 119.4(8) . .
C33 C32 H32 120.3 . .
C31 C32 H32 120.3 . .
C36 C31 C32 119.5(7) . .
C36 C31 P2 121.9(6) . .
C32 C31 P2 118.5(6) . .
C31 C36 C35 120.1(8) . .
C31 C36 H36 120.0 . .
C35 C36 H36 120.0 . .
C34 C35 C36 120.2(9) . .
C34 C35 H35 119.9 . .
C36 C35 H35 119.9 . .
C4C N3C C2C 124.1(5) . .
C4C N3C H3C 113(5) . .
C2C N3C H3C 122(5) . .
C2C N1C C6C 128.2(5) . .
C2C N1C H1C 114(4) . .
C6C N1C H1C 118(4) . .
O6C C6C N1C 120.2(5) . .
O6C C6C C5C 127.5(5) . .
N1C C6C C5C 112.3(5) . .
O2C C2C N1C 123.2(5) . .
O2C C2C N3C 121.4(5) . .
N1C C2C N3C 115.3(5) . .
C22 C21 C20 123.9(7) . .
C22 C21 H21 118.0 . .
C20 C21 H21 118.0 . .
C28 C27 C26 120.4(7) . .
C28 C27 H27 119.8 . .
C26 C27 H27 119.8 . .
C23 C22 C21 117.4(10) . .
C23 C22 H22 121.3 . .
C21 C22 H22 121.3 . .
C22 C23 C24 123.5(12) . .
C22 C23 H23 118.3 . .
C24 C23 H23 118.3 . .
C35 C34 C33 120.3(9) . .
C35 C34 H34 119.8 . .
C33 C34 H34 119.8 . .
C34 C33 C32 120.4(8) . .
C34 C33 H33 119.8 . .
C32 C33 H33 119.8 . .
N5B Rh1 N5A 99.60(17) . .
N5B Rh1 O4B 80.56(16) . .
N5A Rh1 O4B 172.90(16) . .
N5B Rh1 O4A 176.50(17) . .
N5A Rh1 O4A 80.38(15) . .
O4B Rh1 O4A 99.03(13) . .
N5B Rh1 P1 94.82(14) . .
N5A Rh1 P1 94.54(13) . .
O4B Rh1 P1 92.52(10) . .
O4A Rh1 P1 88.67(10) . .
N5B Rh1 Cl1 86.92(14) . .
N5A Rh1 Cl1 86.63(12) . .
O4B Rh1 Cl1 86.29(10) . .
O4A Rh1 Cl1 89.59(10) . .
P1 Rh1 Cl1 177.71(5) . .
N5C Rh2 N5D 98.74(19) . .
N5C Rh2 O4C 80.71(17) . .
N5D Rh2 O4C 173.57(16) . .
N5C Rh2 O4D 176.26(17) . .
N5D Rh2 O4D 81.30(16) . .
O4C Rh2 O4D 98.82(14) . .
N5C Rh2 P2 97.92(15) . .
N5D Rh2 P2 94.92(14) . .
O4C Rh2 P2 91.50(11) . .
O4D Rh2 P2 85.80(11) . .
N5C Rh2 Cl2 87.80(14) . .
N5D Rh2 Cl2 86.71(14) . .
O4C Rh2 Cl2 86.86(10) . .
O4D Rh2 Cl2 88.47(10) . .
P2 Rh2 Cl2 173.73(6) . .
C1 P1 C13 104.8(2) . .
C1 P1 C7 110.2(2) . .
C13 P1 C7 104.0(2) . .
C1 P1 Rh1 113.28(19) . .
C13 P1 Rh1 113.97(18) . .
C7 P1 Rh1 110.13(17) . .
C31 P2 C25 107.1(3) . .
C31 P2 C19 107.1(5) . .
C25 P2 C19 104.4(3) . .
C31 P2 Rh2 118.6(3) . .
C25 P2 Rh2 109.0(2) . .
C19 P2 Rh2 109.7(3) . .
C4B O4B Rh1 107.9(3) . .
O5A N5A C5A 122.9(4) . .
O5A N5A Rh1 123.3(3) . .
C5A N5A Rh1 113.6(3) . .
C4A O4A Rh1 109.6(3) . .
C2A N1A C6A 126.5(4) . .
C2A N1A H1A 116.7 . .
C6A N1A H1A 116.7 . .
O5B N5B C5B 122.8(4) . .
O5B N5B Rh1 124.5(3) . .
C5B N5B Rh1 112.6(3) . .
C12 C7 C8 118.9(5) . .
C12 C7 P1 120.2(4) . .
C8 C7 P1 120.6(4) . .
C18 C13 C14 119.5(5) . .
C18 C13 P1 121.6(4) . .
C14 C13 P1 118.3(4) . .
C4B N3B C2B 123.8(5) . .
C4B N3B H3B 121(5) . .
C2B N3B H3B 115(5) . .
C4A N3A C2A 123.0(5) . .
C4A N3A H3A 116(5) . .
C2A N3A H3A 121(5) . .
C2B N1B C6B 126.8(5) . .
C2B N1B H1B 117(4) . .
C6B N1B H1B 116(4) . .
O2A C2A N1A 121.7(5) . .
O2A C2A N3A 122.0(5) . .
N1A C2A N3A 116.3(5) . .
O4A C4A N3A 119.5(5) . .
O4A C4A C5A 122.1(4) . .
N3A C4A C5A 118.4(4) . .
N5A C5A C4A 113.7(4) . .
N5A C5A C6A 125.4(4) . .
C4A C5A C6A 120.9(4) . .
O6A C6A N1A 119.6(5) . .
O6A C6A C5A 126.6(5) . .
N1A C6A C5A 113.8(4) . .
C9 C8 C7 120.5(5) . .
C9 C8 H8 119.7 . .
C7 C8 H8 119.7 . .
C2 C1 C6 119.6(5) . .
C2 C1 P1 124.0(4) . .
C6 C1 P1 116.4(4) . .
O2B C2B N1B 122.3(5) . .
O2B C2B N3B 121.2(5) . .
N1B C2B N3B 116.6(5) . .
O4B C4B N3B 119.6(5) . .
O4B C4B C5B 122.1(5) . .
N3B C4B C5B 118.3(5) . .
C15 C14 C13 120.0(5) . .
C15 C14 H14 120.0 . .
C13 C14 H14 120.0 . .
O6B C6B N1B 120.9(5) . .
O6B C6B C5B 126.2(5) . .
N1B C6B C5B 112.9(5) . .
C5 C6 C1 120.4(6) . .
C5 C6 H6 119.8 . .
C1 C6 H6 119.8 . .
N5B C5B C4B 113.6(5) . .
N5B C5B C6B 124.7(5) . .
C4B C5B C6B 121.5(5) . .
C17 C18 C13 119.8(5) . .
C17 C18 H18 120.1 . .
C13 C18 H18 120.1 . .
C15 C16 C17 120.4(6) . .
C15 C16 H16 119.8 . .
C17 C16 H16 119.8 . .
C16 C15 C14 119.9(5) . .
C16 C15 H15 120.0 . .
C14 C15 H15 120.0 . .
C1 C2 C3 119.9(6) . .
C1 C2 H2 120.1 . .
C3 C2 H2 120.1 . .
C4 C5 C6 119.4(6) . .
C4 C5 H5 120.3 . .
C6 C5 H5 120.3 . .
C8 C9 C10 120.0(6) . .
C8 C9 H9 120.0 . .
C10 C9 H9 120.0 . .
C7 C12 C11 120.0(6) . .
C7 C12 H12 120.0 . .
C11 C12 H12 120.0 . .
C18 C17 C16 120.2(6) . .
C18 C17 H17 119.9 . .
C16 C17 H17 119.9 . .
C10 C11 C12 120.0(6) . .
C10 C11 H11 120.0 . .
C12 C11 H11 120.0 . .
C11 C10 C9 120.5(6) . .
C11 C10 H10 119.7 . .
C9 C10 H10 119.7 . .
C4 C3 C2 119.9(7) . .
C4 C3 H3 120.1 . .
C2 C3 H3 120.1 . .
C5 C4 C3 120.8(6) . .
C5 C4 H4 119.6 . .
C3 C4 H4 119.6 . .

loop_
_geom_bond_atom_site_label_1
_geom_bond_atom_site_label_2
_geom_bond_distance
_geom_bond_site_symmetry_2
O4D C4D 1.259(6) .
O4D Rh2 2.097(3) .
O4C C4C 1.264(6) .
O4C Rh2 2.083(3) .
N3D C4D 1.355(7) .
N3D C2D 1.375(6) .
N3D H3D 0.86(8) .
O6D C6D 1.218(6) .
N1D C2D 1.364(7) .
N1D C6D 1.385(7) .
N1D H1D 0.95(7) .
O5D N5D 1.226(6) .
N5D C5D 1.375(6) .
N5D Rh2 1.997(4) .
O5C N5C 1.237(6) .
C2D O2D 1.229(6) .
N5C C5C 1.346(7) .
N5C Rh2 1.990(5) .
C4D C5D 1.404(7) .
C6D C5D 1.451(7) .
C4C N3C 1.339(7) .
C4C C5C 1.422(7) .
C25 C26 1.386(9) .
C25 C30 1.395(9) .
C25 P2 1.818(6) .
C30 C29 1.387(8) .
C30 H30 0.9500 .
C5C C6C 1.452(8) .
C29 C28 1.368(9) .
C29 H29 0.9500 .
C26 C27 1.392(9) .
C26 H26 0.9500 .
C28 C27 1.386(10) .
C28 H28 0.9500 .
C19 C24 1.380(13) .
C19 C20 1.421(10) .
C19 P2 1.855(10) .
C24 C23 1.402(11) .
C24 H24 0.9500 .
C20 C21 1.481(14) .
C20 H20 0.9500 .
C32 C33 1.385(13) .
C32 C31 1.397(10) .
C32 H32 0.9500 .
C31 C36 1.378(11) .
C31 P2 1.808(8) .
C36 C35 1.385(11) .
C36 H36 0.9500 .
C35 C34 1.367(12) .
C35 H35 0.9500 .
N3C C2C 1.388(7) .
N3C H3C 0.69(6) .
O6C C6C 1.220(7) .
N1C C2C 1.361(7) .
N1C C6C 1.388(7) .
N1C H1C 0.82(7) .
C2C O2C 1.214(6) .
C21 C22 1.359(14) .
C21 H21 0.9500 .
C27 H27 0.9500 .
C22 C23 1.333(12) .
C22 H22 0.9500 .
C23 H23 0.9500 .
C34 C33 1.370(15) .
C34 H34 0.9500 .
C33 H33 0.9500 .
O3W O3W1 1.04(2) .
O4W O4W1 1.337(18) .
Rh1 N5B 1.994(4) .
Rh1 N5A 2.002(4) .
Rh1 O4B 2.087(3) .
Rh1 O4A 2.087(3) .
Rh1 P1 2.3127(14) .
Rh1 Cl1 2.3970(14) .
Rh2 P2 2.3274(17) .
Rh2 Cl2 2.3898(14) .
P1 C1 1.812(5) .
P1 C13 1.815(5) .
P1 C7 1.817(5) .
O4B C4B 1.259(6) .
N5A O5A 1.228(5) .
N5A C5A 1.344(6) .
O4A C4A 1.256(6) .
O6A C6A 1.229(6) .
N1A C2A 1.371(7) .
N1A C6A 1.385(6) .
N1A H1A 0.8800 .
O2A C2A 1.222(6) .
N5B O5B 1.222(6) .
N5B C5B 1.351(7) .
O2B C2B 1.221(6) .
C7 C12 1.390(8) .
C7 C8 1.401(7) .
C13 C18 1.388(8) .
C13 C14 1.402(7) .
N3B C4B 1.347(7) .
N3B C2B 1.379(7) .
N3B H3B 0.79(6) .
O6B C6B 1.211(7) .
N3A C4A 1.354(6) .
N3A C2A 1.376(7) .
N3A H3A 0.79(6) .
N1B C2B 1.370(7) .
N1B C6B 1.388(7) .
N1B H1B 0.91(7) .
C4A C5A 1.426(7) .
C5A C6A 1.442(7) .
C8 C9 1.378(8) .
C8 H8 0.9500 .
C1 C2 1.382(8) .
C1 C6 1.396(8) .
C4B C5B 1.420(7) .
C14 C15 1.383(8) .
C14 H14 0.9500 .
C6B C5B 1.460(7) .
C6 C5 1.386(8) .
C6 H6 0.9500 .
C18 C17 1.385(8) .
C18 H18 0.9500 .
C16 C15 1.377(9) .
C16 C17 1.386(9) .
C16 H16 0.9500 .
C15 H15 0.9500 .
C2 C3 1.389(9) .
C2 H2 0.9500 .
C5 C4 1.375(10) .
C5 H5 0.9500 .
C9 C10 1.380(9) .
C9 H9 0.9500 .
C12 C11 1.396(8) .
C12 H12 0.9500 .
C17 H17 0.9500 .
C11 C10 1.374(10) .
C11 H11 0.9500 .
C10 H10 0.9500 .
C3 C4 1.386(11) .
C3 H3 0.9500 .
C4 H4 0.9500 .
